data_1515712
loop_
_publ_author_name
'Chen, Yuting'
'Wan, Liang'
'Zhang, Daopeng'
'Bian, Yongzhong'
'Jiang, Jianzhuang'

_publ_section_title
;
 Modulation of the spectroscopic property of Bodipy derivates through
 tuning the molecular configuration.
;
_journal_issue 6
_journal_name_full
'Photochemical &amp; photobiological sciences : Official journal of the European Photochemistry Association and the European Society for Photobiology'
_journal_page_first 1030
_journal_page_last 1038
_journal_paper_doi 10.1039/c1pp00001b
_journal_volume 10
_journal_year 2011
_chemical_formula_moiety 'C18 H17 B F2 N2 O0'
_chemical_formula_sum 'C18 H17 B F2 N2 O0'
_chemical_formula_weight 310.15
_chemical_name_systematic
;
?
;
_space_group_IT_number 15
_symmetry_cell_setting monoclinic
_symmetry_space_group_name_Hall '-C 2yc'
_symmetry_space_group_name_H-M 'C 1 2/c 1'
_atom_sites_solution_hydrogens geom
_atom_sites_solution_primary direct
_atom_sites_solution_secondary difmap
_audit_creation_method SHELXL-97
_cell_angle_alpha 90.00
_cell_angle_beta 105.458(8)
_cell_angle_gamma 90.00
_cell_formula_units_Z 4
_cell_length_a 6.554(3)
_cell_length_b 26.198(11)
_cell_length_c 9.732(4)
_cell_measurement_reflns_used 687
_cell_measurement_temperature 273(2)
_cell_measurement_theta_max 21.364
_cell_measurement_theta_min 2.667
_cell_volume 1610.6(12)
_computing_cell_refinement 'Bruker SMART (Siemens, 1996)'
_computing_data_collection 'Bruker SMART (Siemens, 1996)'
_computing_data_reduction 'Bruker SAINT (Siemens, 1996)'
_computing_molecular_graphics 'Bruker SHELXTL (Sheldrick, 1997b)'
_computing_publication_material 'Bruker SHELXTL (Sheldrick, 1997b)'
_computing_structure_refinement 'SHELXL-97 (Sheldrick, 1997a)'
_computing_structure_solution 'SHELXS-97 (Sheldrick, 1997a)'
_diffrn_ambient_temperature 273(2)
_diffrn_measured_fraction_theta_full 0.999
_diffrn_measured_fraction_theta_max 0.999
_diffrn_measurement_device_type 'Bruker SMART 1000 CCD area detector'
_diffrn_measurement_method '\f and \w scans'
_diffrn_radiation_monochromator graphite
_diffrn_radiation_source 'fine-focus sealed tube'
_diffrn_radiation_type MoK\a
_diffrn_radiation_wavelength 0.71073
_diffrn_reflns_av_R_equivalents 0.0379
_diffrn_reflns_av_sigmaI/netI 0.0473
_diffrn_reflns_limit_h_max 6
_diffrn_reflns_limit_h_min -7
_diffrn_reflns_limit_k_max 28
_diffrn_reflns_limit_k_min -30
_diffrn_reflns_limit_l_max 11
_diffrn_reflns_limit_l_min -11
_diffrn_reflns_number 3953
_diffrn_reflns_theta_full 25.01
_diffrn_reflns_theta_max 25.01
_diffrn_reflns_theta_min 2.67
_exptl_absorpt_coefficient_mu 0.091
_exptl_absorpt_correction_T_max 0.984
_exptl_absorpt_correction_T_min 0.978
_exptl_absorpt_correction_type multi-scan
_exptl_absorpt_process_details sadabs
_exptl_crystal_colour red
_exptl_crystal_density_diffrn 1.279
_exptl_crystal_density_method 'not measured'
_exptl_crystal_description block
_exptl_crystal_F_000 648
_exptl_crystal_size_max 0.26
_exptl_crystal_size_mid 0.20
_exptl_crystal_size_min 0.18
_refine_diff_density_max 0.126
_refine_diff_density_min -0.138
_refine_diff_density_rms 0.030
_refine_ls_extinction_method none
_refine_ls_goodness_of_fit_ref 1.006
_refine_ls_hydrogen_treatment constr
_refine_ls_matrix_type full
_refine_ls_number_parameters 109
_refine_ls_number_reflns 1418
_refine_ls_number_restraints 0
_refine_ls_restrained_S_all 1.006
_refine_ls_R_factor_all 0.0820
_refine_ls_R_factor_gt 0.0445
_refine_ls_shift/su_max 0.000
_refine_ls_shift/su_mean 0.000
_refine_ls_structure_factor_coef Fsqd
_refine_ls_weighting_details 'calc w=1/[\s^2^(Fo^2^)+(0.0580P)^2^+0.0000P] where P=(Fo^2^+2Fc^2^)/3'
_refine_ls_weighting_scheme calc
_refine_ls_wR_factor_gt 0.1031
_refine_ls_wR_factor_ref 0.1208
_reflns_number_gt 871
_reflns_number_total 1418
_reflns_threshold_expression >2sigma(I)
_cod_data_source_file c1pp00001b.txt
_cod_data_source_block 5
_cod_original_cell_volume 1610.4(12)
_cod_original_sg_symbol_H-M C2/c
_cod_database_code 1515712

loop_
_symmetry_equiv_pos_as_xyz
'x, y, z'
'-x, y, -z+1/2'
'x+1/2, y+1/2, z'
'-x+1/2, y+1/2, -z+1/2'
'-x, -y, -z'
'x, -y, z-1/2'
'-x+1/2, -y+1/2, -z'
'x+1/2, -y+1/2, z-1/2'

loop_
_atom_site_label
_atom_site_type_symbol
_atom_site_fract_x
_atom_site_fract_y
_atom_site_fract_z
_atom_site_U_iso_or_equiv
_atom_site_adp_type
_atom_site_occupancy
_atom_site_symmetry_multiplicity
_atom_site_calc_flag
_atom_site_refinement_flags
N1 N 0.1906(2) 0.37004(6) 0.31940(16) 0.0464(5) Uani 1 1 d .
C11 C 0.0000 0.44984(9) 0.2500 0.0433(7) Uani 1 2 d S
C10 C 0.1864(3) 0.42313(7) 0.3140(2) 0.0440(5) Uani 1 1 d .
F1 F 0.04919(19) 0.30447(5) 0.14671(15) 0.0939(6) Uani 1 1 d .
C1 C 0.3887(3) 0.44070(8) 0.3886(2) 0.0543(6) Uani 1 1 d .
H1 H 0.4312 0.4746 0.4016 0.065 Uiso 1 1 calc R
C13 C -0.1248(3) 0.53399(8) 0.3191(2) 0.0587(6) Uani 1 1 d .
H13 H -0.2107 0.5167 0.3660 0.070 Uiso 1 1 calc R
C12 C 0.0000 0.50634(10) 0.2500 0.0472(7) Uani 1 2 d S
C2 C 0.5113(3) 0.39900(8) 0.4382(2) 0.0602(6) Uani 1 1 d .
H2 H 0.6525 0.3995 0.4907 0.072 Uiso 1 1 calc R
C3 C 0.3869(3) 0.35536(8) 0.3961(2) 0.0552(6) Uani 1 1 d .
C15 C 0.0000 0.61413(11) 0.2500 0.0604(9) Uani 1 2 d S
C14 C -0.1228(4) 0.58651(8) 0.3190(2) 0.0658(7) Uani 1 1 d .
H14 H -0.2066 0.6040 0.3669 0.079 Uiso 1 1 calc R
B1 B 0.0000 0.33503(13) 0.2500 0.0561(9) Uani 1 2 d S
C4 C 0.4486(3) 0.30106(8) 0.4289(3) 0.0794(8) Uani 1 1 d .
H4A H 0.4243 0.2919 0.5187 0.119 Uiso 1 1 calc R
H4B H 0.5959 0.2968 0.4339 0.119 Uiso 1 1 calc R
H4C H 0.3654 0.2795 0.3551 0.119 Uiso 1 1 calc R
C18 C 0.0000 0.67177(11) 0.2500 0.0927(13) Uani 1 2 d S
H18A H -0.0898 0.6840 0.1614 0.139 Uiso 0.50 1 calc PR
H18B H 0.1416 0.6840 0.2612 0.139 Uiso 0.50 1 calc PR
H18C H -0.0519 0.6840 0.3274 0.139 Uiso 0.50 1 calc PR

loop_
_atom_site_aniso_label
_atom_site_aniso_U_11
_atom_site_aniso_U_22
_atom_site_aniso_U_33
_atom_site_aniso_U_23
_atom_site_aniso_U_13
_atom_site_aniso_U_12
N1 0.0409(10) 0.0465(10) 0.0506(10) 0.0010(8) 0.0099(8) 0.0025(7)
C11 0.0522(18) 0.0449(17) 0.0390(15) 0.000 0.0228(14) 0.000
C10 0.0441(12) 0.0483(12) 0.0415(11) -0.0030(9) 0.0146(9) -0.0029(9)
F1 0.0670(9) 0.0809(10) 0.1263(13) -0.0502(8) 0.0125(8) 0.0059(7)
C1 0.0544(13) 0.0595(14) 0.0507(13) -0.0072(10) 0.0172(11) -0.0096(11)
C13 0.0710(15) 0.0519(14) 0.0627(14) -0.0001(10) 0.0345(12) 0.0019(11)
C12 0.0551(18) 0.0441(17) 0.0452(16) 0.000 0.0183(14) 0.000
C2 0.0460(13) 0.0776(16) 0.0537(13) 0.0016(12) 0.0075(11) 0.0013(12)
C3 0.0474(13) 0.0637(14) 0.0545(13) 0.0042(11) 0.0138(11) 0.0067(12)
C15 0.080(2) 0.0456(19) 0.0490(18) 0.000 0.0060(18) 0.000
C14 0.0820(17) 0.0528(15) 0.0670(16) -0.0077(11) 0.0275(14) 0.0130(12)
B1 0.051(2) 0.045(2) 0.073(2) 0.000 0.0191(19) 0.000
C4 0.0621(16) 0.0755(17) 0.0958(19) 0.0160(14) 0.0126(14) 0.0180(12)
C18 0.125(3) 0.052(2) 0.090(3) 0.000 0.008(3) 0.000

loop_
_atom_type_symbol
_atom_type_description
_atom_type_scat_dispersion_real
_atom_type_scat_dispersion_imag
_atom_type_scat_source
C C 0.0033 0.0016 'International Tables Vol C Tables 4.2.6.8 and 6.1.1.4'
H H 0.0000 0.0000 'International Tables Vol C Tables 4.2.6.8 and 6.1.1.4'
B B 0.0013 0.0007 'International Tables Vol C Tables 4.2.6.8 and 6.1.1.4'
N N 0.0061 0.0033 'International Tables Vol C Tables 4.2.6.8 and 6.1.1.4'
O O 0.0106 0.0060 'International Tables Vol C Tables 4.2.6.8 and 6.1.1.4'
F F 0.0171 0.0103 'International Tables Vol C Tables 4.2.6.8 and 6.1.1.4'

loop_
_geom_angle_atom_site_label_1
_geom_angle_atom_site_label_2
_geom_angle_atom_site_label_3
_geom_angle
_geom_angle_site_symmetry_1
_geom_angle_site_symmetry_3
C3 N1 C10 108.03(16) . .
C3 N1 B1 127.30(18) . .
C10 N1 B1 124.67(17) . .
C10 C11 C10 120.1(2) 2 .
C10 C11 C12 119.96(12) 2 .
C10 C11 C12 119.96(12) . .
N1 C10 C11 121.46(18) . .
N1 C10 C1 107.50(17) . .
C11 C10 C1 130.93(19) . .
C2 C1 C10 107.76(18) . .
C2 C1 H1 126.1 . .
C10 C1 H1 126.1 . .
C14 C13 C12 120.8(2) . .
C14 C13 H13 119.6 . .
C12 C13 H13 119.6 . .
C13 C12 C13 117.3(3) 2 .
C13 C12 C11 121.34(13) 2 .
C13 C12 C11 121.34(13) . .
C1 C2 C3 107.92(19) . .
C1 C2 H2 126.0 . .
C3 C2 H2 126.0 . .
N1 C3 C2 108.76(18) . .
N1 C3 C4 123.41(19) . .
C2 C3 C4 127.82(19) . .
C14 C15 C14 116.9(3) 2 .
C14 C15 C18 121.57(14) 2 .
C14 C15 C18 121.57(14) . .
C13 C14 C15 122.1(2) . .
C13 C14 H14 119.0 . .
C15 C14 H14 119.0 . .
F1 B1 F1 109.6(3) . 2
F1 B1 N1 109.92(8) . .
F1 B1 N1 109.94(8) 2 .
F1 B1 N1 109.94(8) . 2
F1 B1 N1 109.92(8) 2 2
N1 B1 N1 107.5(2) . 2
C3 C4 H4A 109.5 . .
C3 C4 H4B 109.5 . .
H4A C4 H4B 109.5 . .
C3 C4 H4C 109.5 . .
H4A C4 H4C 109.5 . .
H4B C4 H4C 109.5 . .
C15 C18 H18A 109.5 . .
C15 C18 H18B 109.5 . .
H18A C18 H18B 109.5 . .
C15 C18 H18C 109.5 . .
H18A C18 H18C 109.5 . .
H18B C18 H18C 109.5 . .

loop_
_geom_bond_atom_site_label_1
_geom_bond_atom_site_label_2
_geom_bond_distance
_geom_bond_site_symmetry_2
N1 C3 1.360(2) .
N1 C10 1.392(2) .
N1 B1 1.552(2) .
C11 C10 1.401(2) 2
C11 C10 1.401(2) .
C11 C12 1.480(3) .
C10 C1 1.409(3) .
F1 B1 1.388(2) .
C1 C2 1.366(3) .
C1 H1 0.9300 .
C13 C14 1.376(3) .
C13 C12 1.393(2) .
C13 H13 0.9300 .
C12 C13 1.393(2) 2
C2 C3 1.401(3) .
C2 H2 0.9300 .
C3 C4 1.490(3) .
C15 C14 1.382(2) 2
C15 C14 1.382(2) .
C15 C18 1.510(4) .
C14 H14 0.9300 .
B1 F1 1.388(2) 2
B1 N1 1.552(2) 2
C4 H4A 0.9600 .
C4 H4B 0.9600 .
C4 H4C 0.9600 .
C18 H18A 0.9600 .
C18 H18B 0.9600 .
C18 H18C 0.9600 .
